data_1562039
loop_
_publ_author_name
'Li, Wenjie'
'Li, Guoting'
'Lv, Lulu'
'Zhao, Hong'
'Wu, Benlai'

_publ_section_title
;
 Syntheses, crystal structures, and properties of new
 metal--5-bromonicotinate coordination polymers
;
_journal_name_full 'Journal of Solid State Chemistry'
_journal_page_first 297
_journal_page_last 304
_journal_paper_doi 10.1016/j.jssc.2015.01.002
_journal_volume 225
_journal_year 2015
_chemical_formula_moiety 'C24 H12 Br4 N4 Ni2 O8'
_chemical_formula_sum 'C24 H12 Br4 N4 Ni2 O8'
_chemical_formula_weight 921.44
_space_group_IT_number 14
_space_group_name_Hall '-P 2ybc'
_space_group_name_H-M_alt 'P 1 21/c 1'
_symmetry_cell_setting monoclinic
_symmetry_space_group_name_H-M 'P 1 21/c 1'
_atom_sites_solution_hydrogens geom
_atom_sites_solution_primary direct
_atom_sites_solution_secondary difmap
_audit_creation_method SHELXL-97
_cell_angle_alpha 90.00
_cell_angle_beta 104.538(5)
_cell_angle_gamma 90.00
_cell_formula_units_Z 4
_cell_length_a 21.7368(16)
_cell_length_b 11.7951(4)
_cell_length_c 12.3028(4)
_cell_measurement_reflns_used 4716
_cell_measurement_temperature 293(2)
_cell_measurement_theta_max 28.7440
_cell_measurement_theta_min 3.3570
_cell_volume 3053.3(3)
_computing_cell_refinement
;
CrysAlisPro, Agilent Technologies,
Version 1.171.36.28 (release 01-02-2013 CrysAlis171 .NET)
(compiled Feb  1 2013,16:14:44)
;
_computing_data_collection
;
CrysAlisPro, Agilent Technologies,
Version 1.171.36.28 (release 01-02-2013 CrysAlis171 .NET)
(compiled Feb  1 2013,16:14:44)
;
_computing_data_reduction
;
CrysAlisPro, Agilent Technologies,
Version 1.171.36.28 (release 01-02-2013 CrysAlis171 .NET)
(compiled Feb  1 2013,16:14:44)
;
_computing_structure_refinement 'SHELXL-97 (Sheldrick, 1997)'
_computing_structure_solution 'SHELXS-97 (Sheldrick, 1990)'
_diffrn_ambient_temperature 293(2)
_diffrn_measured_fraction_theta_full 0.999
_diffrn_measured_fraction_theta_max 0.999
_diffrn_measurement_device_type 'Xcalibur, Eos, Gemini'
_diffrn_measurement_method '\w scans'
_diffrn_radiation_monochromator graphite
_diffrn_radiation_source 'Enhance (Mo) X-ray Source'
_diffrn_radiation_type MoK\a
_diffrn_radiation_wavelength 0.71073
_diffrn_reflns_av_R_equivalents 0.0322
_diffrn_reflns_av_sigmaI/netI 0.0438
_diffrn_reflns_limit_h_max 25
_diffrn_reflns_limit_h_min -25
_diffrn_reflns_limit_k_max 14
_diffrn_reflns_limit_k_min -13
_diffrn_reflns_limit_l_max 10
_diffrn_reflns_limit_l_min -14
_diffrn_reflns_number 12657
_diffrn_reflns_theta_full 25.00
_diffrn_reflns_theta_max 25.00
_diffrn_reflns_theta_min 2.90
_exptl_absorpt_coefficient_mu 6.519
_exptl_absorpt_correction_T_max 0.312
_exptl_absorpt_correction_T_min 0.279
_exptl_absorpt_correction_type multi-scan
_exptl_absorpt_process_details CrysAlisPro
_exptl_crystal_colour green
_exptl_crystal_density_diffrn 2.005
_exptl_crystal_density_method 'not measured'
_exptl_crystal_description block
_exptl_crystal_F_000 1776
_exptl_crystal_size_max 0.20
_exptl_crystal_size_mid 0.18
_exptl_crystal_size_min 0.18
_refine_diff_density_max 1.216
_refine_diff_density_min -1.383
_refine_diff_density_rms 0.100
_refine_ls_extinction_method none
_refine_ls_goodness_of_fit_ref 1.022
_refine_ls_hydrogen_treatment mixed
_refine_ls_matrix_type full
_refine_ls_number_parameters 379
_refine_ls_number_reflns 5367
_refine_ls_number_restraints 0
_refine_ls_restrained_S_all 1.022
_refine_ls_R_factor_all 0.0620
_refine_ls_R_factor_gt 0.0449
_refine_ls_shift/su_max 0.001
_refine_ls_shift/su_mean 0.000
_refine_ls_structure_factor_coef Fsqd
_refine_ls_weighting_details 'calc w=1/[\s^2^(Fo^2^)+(0.0298P)^2^+11.5528P] where P=(Fo^2^+2Fc^2^)/3'
_refine_ls_weighting_scheme calc
_refine_ls_wR_factor_gt 0.0911
_refine_ls_wR_factor_ref 0.0981
_reflns_number_gt 4245
_reflns_number_total 5367
_reflns_threshold_expression >2sigma(I)
_cod_data_source_file JSSC-2015-225-297.cif
_cod_data_source_block II
_cod_original_sg_symbol_H-M 'P 21/c'
_cod_database_code 1562039

loop_
_symmetry_equiv_pos_as_xyz
'x, y, z'
'-x, y+1/2, -z+1/2'
'-x, -y, -z'
'x, -y-1/2, z-1/2'

loop_
_atom_site_label
_atom_site_type_symbol
_atom_site_fract_x
_atom_site_fract_y
_atom_site_fract_z
_atom_site_U_iso_or_equiv
_atom_site_adp_type
_atom_site_occupancy
_atom_site_symmetry_multiplicity
_atom_site_calc_flag
_atom_site_refinement_flags
_atom_site_disorder_assembly
_atom_site_disorder_group
Br1 Br 0.84597(3) 0.79998(9) 0.68877(6) 0.0765(3) Uani 1 1 d . . .
Br2 Br 0.36422(5) 0.39615(7) 0.41569(6) 0.0905(4) Uani 1 1 d . . .
Br3 Br 0.13787(4) 0.60495(7) 0.04422(7) 0.0736(3) Uani 1 1 d . . .
Br4 Br 0.27714(4) 0.72680(10) 0.95171(7) 0.0921(3) Uani 1 1 d . . .
Ni1 Ni 0.52313(3) 1.01896(5) 0.60890(5) 0.01871(15) Uani 1 1 d . . .
Ni2 Ni 0.01845(3) 0.47733(5) 0.40791(5) 0.01959(15) Uani 1 1 d . . .
O1 O 0.60388(17) 0.9617(3) 0.5867(3) 0.0387(9) Uani 1 1 d . . .
O2 O 0.56399(17) 0.9273(3) 0.4034(3) 0.0399(10) Uani 1 1 d . . .
O3 O 0.4960(2) 0.8627(3) 0.6201(3) 0.0405(10) Uani 1 1 d . . .
O4 O 0.45579(17) 0.8279(3) 0.4369(3) 0.0307(8) Uani 1 1 d . . .
O5 O 0.03124(19) 0.1815(3) -0.0397(3) 0.0363(9) Uani 1 1 d . . .
O6 O -0.00156(19) 0.1409(3) 0.1147(3) 0.0366(9) Uani 1 1 d . . .
O7 O 0.10432(18) 0.5117(4) 0.4972(3) 0.0426(10) Uani 1 1 d . . .
O8 O 0.07206(18) 0.5568(3) 0.6508(3) 0.0397(9) Uani 1 1 d . . .
N1 N 0.7274(3) 0.7718(6) 0.3745(5) 0.0734(19) Uani 1 1 d . . .
N2 N 0.4493(2) 0.5506(3) 0.7124(3) 0.0255(9) Uani 1 1 d . . .
N3 N 0.0396(2) 0.4534(3) 0.2479(3) 0.0294(10) Uani 1 1 d . . .
N4 N 0.2899(2) 0.5886(6) 0.6549(5) 0.0584(16) Uani 1 1 d . . .
C1 C 0.6076(3) 0.9260(4) 0.4923(5) 0.0320(12) Uani 1 1 d . . .
C2 C 0.6696(3) 0.8739(5) 0.4852(4) 0.0324(13) Uani 1 1 d . . .
C3 C 0.6752(3) 0.8265(6) 0.3864(5) 0.0549(18) Uani 1 1 d . . .
H3 H 0.6402 0.8328 0.3225 0.066 Uiso 1 1 calc R . .
C4 C 0.7759(3) 0.7665(6) 0.4655(6) 0.0603(19) Uani 1 1 d . . .
H4 H 0.8138 0.7293 0.4599 0.072 Uiso 1 1 calc R . .
C5 C 0.7737(3) 0.8123(5) 0.5664(5) 0.0425(15) Uani 1 1 d . . .
C6 C 0.7203(3) 0.8649(5) 0.5795(5) 0.0364(13) Uani 1 1 d . . .
H6 H 0.7177 0.8942 0.6501 0.044 Uiso 1 1 calc R . .
C7 C 0.4693(2) 0.8008(4) 0.5385(4) 0.0240(11) Uani 1 1 d . . .
C8 C 0.4522(2) 0.6835(4) 0.5676(4) 0.0248(11) Uani 1 1 d . . .
C9 C 0.4646(2) 0.6522(4) 0.6796(4) 0.0271(12) Uani 1 1 d . . .
H9 H 0.4848 0.7053 0.7352 0.032 Uiso 1 1 calc R . .
C10 C 0.4206(3) 0.4774(4) 0.6344(4) 0.0312(12) Uani 1 1 d . . .
H10 H 0.4089 0.4052 0.6569 0.037 Uiso 1 1 calc R . .
C11 C 0.4072(3) 0.5028(4) 0.5220(4) 0.0346(13) Uani 1 1 d . . .
C12 C 0.4231(3) 0.6072(4) 0.4867(4) 0.0306(12) Uani 1 1 d . . .
H12 H 0.4142 0.6258 0.4092 0.037 Uiso 1 1 calc R . .
C13 C 0.0204(2) 0.2059(4) 0.0534(4) 0.0276(12) Uani 1 1 d . . .
C14 C 0.0369(2) 0.3237(4) 0.0980(4) 0.0234(11) Uani 1 1 d . . .
C15 C 0.0221(2) 0.3547(4) 0.1971(4) 0.0274(11) Uani 1 1 d . . .
H15 H -0.0015 0.3033 0.2302 0.033 Uiso 1 1 calc R . .
C16 C 0.0736(3) 0.5243(5) 0.2015(4) 0.0342(13) Uani 1 1 d . . .
H16 H 0.0878 0.5937 0.2385 0.041 Uiso 1 1 calc R . .
C17 C 0.0887(3) 0.5005(5) 0.1024(5) 0.0361(13) Uani 1 1 d . . .
C18 C 0.0705(3) 0.3983(4) 0.0486(4) 0.0319(12) Uani 1 1 d . . .
H18 H 0.0808 0.3802 -0.0200 0.038 Uiso 1 1 calc R . .
C19 C 0.1138(3) 0.5454(4) 0.5965(5) 0.0309(12) Uani 1 1 d . . .
C20 C 0.1802(3) 0.5778(5) 0.6554(5) 0.0346(13) Uani 1 1 d . . .
C21 C 0.2302(3) 0.5594(6) 0.6068(5) 0.0460(16) Uani 1 1 d . . .
H21 H 0.2214 0.5241 0.5352 0.055 Uiso 1 1 calc R . .
C22 C 0.3014(3) 0.6372(6) 0.7547(5) 0.0466(16) Uani 1 1 d . . .
H22 H 0.3438 0.6594 0.7896 0.056 Uiso 1 1 calc R . .
C23 C 0.2556(3) 0.6571(6) 0.8098(5) 0.0453(15) Uani 1 1 d . . .
C24 C 0.1936(3) 0.6268(5) 0.7603(5) 0.0423(15) Uani 1 1 d . . .
H24 H 0.1609 0.6394 0.7977 0.051 Uiso 1 1 calc R . .

loop_
_atom_site_aniso_label
_atom_site_aniso_U_11
_atom_site_aniso_U_22
_atom_site_aniso_U_33
_atom_site_aniso_U_23
_atom_site_aniso_U_13
_atom_site_aniso_U_12
Br1 0.0382(4) 0.1273(8) 0.0595(5) 0.0036(5) 0.0038(3) 0.0298(4)
Br2 0.1698(10) 0.0601(5) 0.0320(4) -0.0128(3) 0.0076(4) -0.0683(6)
Br3 0.1109(7) 0.0622(5) 0.0656(5) -0.0148(4) 0.0555(5) -0.0491(5)
Br4 0.0576(5) 0.1489(9) 0.0699(5) -0.0573(6) 0.0159(4) -0.0394(6)
Ni1 0.0261(3) 0.0144(3) 0.0141(3) 0.0003(2) 0.0023(2) -0.0003(3)
Ni2 0.0264(3) 0.0177(3) 0.0162(3) -0.0003(3) 0.0083(2) -0.0008(3)
O1 0.033(2) 0.044(2) 0.035(2) -0.0072(19) 0.0034(17) 0.0092(19)
O2 0.031(2) 0.054(3) 0.033(2) 0.0009(19) 0.0052(17) 0.006(2)
O3 0.068(3) 0.0240(19) 0.025(2) 0.0000(17) 0.0031(19) -0.013(2)
O4 0.047(2) 0.0226(18) 0.0199(18) 0.0034(15) 0.0043(16) -0.0053(17)
O5 0.060(3) 0.0259(19) 0.029(2) -0.0076(16) 0.0221(18) -0.0077(19)
O6 0.063(3) 0.0229(19) 0.030(2) -0.0028(17) 0.0239(19) -0.0037(19)
O7 0.033(2) 0.058(3) 0.037(2) -0.012(2) 0.0092(17) -0.006(2)
O8 0.032(2) 0.050(2) 0.037(2) -0.0048(19) 0.0090(18) -0.0086(19)
N1 0.056(4) 0.115(6) 0.052(4) -0.023(4) 0.019(3) 0.020(4)
N2 0.033(2) 0.022(2) 0.021(2) -0.0005(18) 0.0043(18) -0.0050(19)
N3 0.037(3) 0.024(2) 0.029(2) -0.0046(19) 0.011(2) -0.005(2)
N4 0.031(3) 0.095(5) 0.049(3) -0.006(3) 0.010(2) -0.002(3)
C1 0.037(3) 0.024(3) 0.035(3) 0.002(2) 0.010(3) -0.002(2)
C2 0.032(3) 0.032(3) 0.035(3) 0.005(3) 0.012(2) 0.004(2)
C3 0.041(4) 0.082(5) 0.041(4) -0.007(4) 0.010(3) 0.013(4)
C4 0.050(4) 0.074(5) 0.063(5) -0.006(4) 0.025(4) 0.012(4)
C5 0.032(3) 0.049(4) 0.045(3) 0.005(3) 0.006(3) 0.008(3)
C6 0.033(3) 0.040(3) 0.036(3) -0.004(3) 0.008(2) 0.006(3)
C7 0.027(3) 0.022(3) 0.023(3) 0.004(2) 0.008(2) 0.000(2)
C8 0.030(3) 0.022(3) 0.022(3) 0.002(2) 0.005(2) 0.001(2)
C9 0.033(3) 0.021(3) 0.024(3) -0.002(2) 0.002(2) -0.005(2)
C10 0.047(3) 0.024(3) 0.021(3) 0.001(2) 0.006(2) -0.011(3)
C11 0.052(3) 0.027(3) 0.023(3) -0.008(2) 0.005(2) -0.015(3)
C12 0.043(3) 0.026(3) 0.020(3) 0.004(2) 0.003(2) -0.006(3)
C13 0.034(3) 0.024(3) 0.025(3) -0.002(2) 0.008(2) 0.003(2)
C14 0.028(3) 0.020(2) 0.024(3) -0.002(2) 0.011(2) 0.001(2)
C15 0.032(3) 0.026(3) 0.026(3) -0.005(2) 0.011(2) -0.006(2)
C16 0.044(3) 0.027(3) 0.035(3) -0.004(3) 0.015(3) -0.011(3)
C17 0.047(3) 0.032(3) 0.035(3) -0.003(3) 0.022(3) -0.014(3)
C18 0.040(3) 0.033(3) 0.027(3) -0.001(2) 0.017(2) -0.002(3)
C19 0.035(3) 0.025(3) 0.034(3) 0.004(2) 0.010(2) -0.002(2)
C20 0.033(3) 0.033(3) 0.037(3) 0.003(3) 0.008(2) -0.001(3)
C21 0.038(3) 0.067(4) 0.033(3) -0.010(3) 0.008(3) 0.001(3)
C22 0.026(3) 0.063(4) 0.046(4) 0.003(3) 0.001(3) -0.005(3)
C23 0.037(3) 0.056(4) 0.042(3) -0.008(3) 0.007(3) -0.009(3)
C24 0.030(3) 0.054(4) 0.045(3) -0.012(3) 0.012(3) -0.005(3)

loop_
_atom_type_symbol
_atom_type_description
_atom_type_scat_dispersion_real
_atom_type_scat_dispersion_imag
_atom_type_scat_source
C C 0.0033 0.0016 'International Tables Vol C Tables 4.2.6.8 and 6.1.1.4'
H H 0.0000 0.0000 'International Tables Vol C Tables 4.2.6.8 and 6.1.1.4'
N N 0.0061 0.0033 'International Tables Vol C Tables 4.2.6.8 and 6.1.1.4'
O O 0.0106 0.0060 'International Tables Vol C Tables 4.2.6.8 and 6.1.1.4'
Ni Ni 0.3393 1.1124 'International Tables Vol C Tables 4.2.6.8 and 6.1.1.4'
Br Br -0.2901 2.4595 'International Tables Vol C Tables 4.2.6.8 and 6.1.1.4'

loop_
_geom_angle_atom_site_label_1
_geom_angle_atom_site_label_2
_geom_angle_atom_site_label_3
_geom_angle
_geom_angle_site_symmetry_1
_geom_angle_site_symmetry_3
O3 Ni1 O1 88.94(17) . .
O3 Ni1 O2 90.42(18) . 3_676
O1 Ni1 O2 167.91(15) . 3_676
O3 Ni1 O4 167.94(14) . 3_676
O1 Ni1 O4 89.76(16) . 3_676
O2 Ni1 O4 88.35(16) 3_676 3_676
O3 Ni1 N2 95.90(15) . 2_656
O1 Ni1 N2 99.91(15) . 2_656
O2 Ni1 N2 92.17(15) 3_676 2_656
O4 Ni1 N2 96.13(14) 3_676 2_656
O3 Ni1 Ni1 82.38(11) . 3_676
O1 Ni1 Ni1 85.81(11) . 3_676
O2 Ni1 Ni1 82.13(11) 3_676 3_676
O4 Ni1 Ni1 85.57(10) 3_676 3_676
N2 Ni1 Ni1 174.02(12) 2_656 3_676
O7 Ni2 O8 167.87(16) . 3_566
O7 Ni2 O6 89.65(17) . 2
O8 Ni2 O6 90.86(17) 3_566 2
O7 Ni2 O5 88.68(17) . 4_566
O8 Ni2 O5 88.37(17) 3_566 4_566
O6 Ni2 O5 168.30(14) 2 4_566
O7 Ni2 N3 98.52(16) . .
O8 Ni2 N3 93.52(16) 3_566 .
O6 Ni2 N3 94.28(15) 2 .
O5 Ni2 N3 97.42(15) 4_566 .
O7 Ni2 Ni2 85.89(11) . 3_566
O8 Ni2 Ni2 82.23(11) 3_566 3_566
O6 Ni2 Ni2 80.61(10) 2 3_566
O5 Ni2 Ni2 87.71(10) 4_566 3_566
N3 Ni2 Ni2 173.27(12) . 3_566
C1 O1 Ni1 120.7(3) . .
C1 O2 Ni1 124.9(4) . 3_676
C7 O3 Ni1 125.3(3) . .
C7 O4 Ni1 120.2(3) . 3_676
C13 O5 Ni2 118.1(3) . 4_565
C13 O6 Ni2 126.9(3) . 2_545
C19 O7 Ni2 121.0(4) . .
C19 O8 Ni2 124.9(4) . 3_566
C4 N1 C3 116.3(6) . .
C10 N2 C9 118.3(4) . .
C10 N2 Ni1 125.7(3) . 2_646
C9 N2 Ni1 115.9(3) . 2_646
C15 N3 C16 118.1(4) . .
C15 N3 Ni2 116.3(3) . .
C16 N3 Ni2 125.3(3) . .
C22 N4 C21 117.6(5) . .
O2 C1 O1 126.3(5) . .
O2 C1 C2 116.5(5) . .
O1 C1 C2 117.2(5) . .
C3 C2 C6 118.7(5) . .
C3 C2 C1 120.0(5) . .
C6 C2 C1 121.2(5) . .
N1 C3 C2 123.9(6) . .
N1 C3 H3 118.0 . .
C2 C3 H3 118.0 . .
N1 C4 C5 122.9(6) . .
N1 C4 H4 118.6 . .
C5 C4 H4 118.6 . .
C6 C5 C4 120.9(6) . .
C6 C5 Br1 120.3(5) . .
C4 C5 Br1 118.8(5) . .
C5 C6 C2 117.3(5) . .
C5 C6 H6 121.4 . .
C2 C6 H6 121.4 . .
O4 C7 O3 126.5(4) . .
O4 C7 C8 117.6(4) . .
O3 C7 C8 115.9(4) . .
C12 C8 C9 119.1(5) . .
C12 C8 C7 121.9(4) . .
C9 C8 C7 119.1(4) . .
N2 C9 C8 122.7(4) . .
N2 C9 H9 118.7 . .
C8 C9 H9 118.7 . .
N2 C10 C11 122.0(5) . .
N2 C10 H10 119.0 . .
C11 C10 H10 119.0 . .
C10 C11 C12 120.4(5) . .
C10 C11 Br2 119.7(4) . .
C12 C11 Br2 119.9(4) . .
C8 C12 C11 117.6(5) . .
C8 C12 H12 121.2 . .
C11 C12 H12 121.2 . .
O6 C13 O5 126.5(5) . .
O6 C13 C14 116.0(4) . .
O5 C13 C14 117.5(4) . .
C18 C14 C15 119.1(5) . .
C18 C14 C13 122.2(4) . .
C15 C14 C13 118.5(4) . .
N3 C15 C14 122.8(5) . .
N3 C15 H15 118.6 . .
C14 C15 H15 118.6 . .
N3 C16 C17 122.3(5) . .
N3 C16 H16 118.9 . .
C17 C16 H16 118.9 . .
C16 C17 C18 120.1(5) . .
C16 C17 Br3 119.3(4) . .
C18 C17 Br3 120.6(4) . .
C14 C18 C17 117.7(5) . .
C14 C18 H18 121.2 . .
C17 C18 H18 121.2 . .
O7 C19 O8 125.8(5) . .
O7 C19 C20 117.3(5) . .
O8 C19 C20 116.9(5) . .
C24 C20 C21 117.8(5) . .
C24 C20 C19 120.9(5) . .
C21 C20 C19 121.3(5) . .
N4 C21 C20 123.5(6) . .
N4 C21 H21 118.2 . .
C20 C21 H21 118.2 . .
N4 C22 C23 123.1(6) . .
N4 C22 H22 118.5 . .
C23 C22 H22 118.5 . .
C22 C23 C24 119.6(6) . .
C22 C23 Br4 119.7(5) . .
C24 C23 Br4 120.8(5) . .
C20 C24 C23 118.4(5) . .
C20 C24 H24 120.8 . .
C23 C24 H24 120.8 . .

loop_
_geom_bond_atom_site_label_1
_geom_bond_atom_site_label_2
_geom_bond_distance
_geom_bond_site_symmetry_2
Br1 C5 1.889(6) .
Br2 C11 1.884(5) .
Br3 C17 1.886(5) .
Br4 C23 1.880(6) .
Ni1 O3 1.951(4) .
Ni1 O1 1.963(4) .
Ni1 O2 1.967(4) 3_676
Ni1 O4 1.980(3) 3_676
Ni1 N2 2.161(4) 2_656
Ni1 Ni1 2.6530(11) 3_676
Ni2 O7 1.956(4) .
Ni2 O8 1.960(4) 3_566
Ni2 O6 1.971(4) 2
Ni2 O5 1.978(4) 4_566
Ni2 N3 2.150(4) .
Ni2 Ni2 2.6412(11) 3_566
O1 C1 1.256(6) .
O2 C1 1.255(6) .
O2 Ni1 1.967(4) 3_676
O3 C7 1.259(6) .
O4 C7 1.252(6) .
O4 Ni1 1.980(3) 3_676
O5 C13 1.259(6) .
O5 Ni2 1.978(3) 4_565
O6 C13 1.251(6) .
O6 Ni2 1.971(4) 2_545
O7 C19 1.251(6) .
O8 C19 1.262(6) .
O8 Ni2 1.960(4) 3_566
N1 C4 1.334(9) .
N1 C3 1.343(8) .
N2 C10 1.325(6) .
N2 C9 1.332(6) .
N2 Ni1 2.161(4) 2_646
N3 C15 1.331(6) .
N3 C16 1.335(6) .
N4 C22 1.321(8) .
N4 C21 1.330(8) .
C1 C2 1.503(7) .
C2 C3 1.371(8) .
C2 C6 1.389(7) .
C3 H3 0.9500 .
C4 C5 1.365(9) .
C4 H4 0.9500 .
C5 C6 1.361(8) .
C6 H6 0.9500 .
C7 C8 1.500(7) .
C8 C12 1.373(7) .
C8 C9 1.385(7) .
C9 H9 0.9500 .
C10 C11 1.373(7) .
C10 H10 0.9500 .
C11 C12 1.378(7) .
C12 H12 0.9500 .
C13 C14 1.504(7) .
C14 C18 1.377(7) .
C14 C15 1.386(7) .
C15 H15 0.9500 .
C16 C17 1.368(7) .
C16 H16 0.9500 .
C17 C18 1.385(7) .
C18 H18 0.9500 .
C19 C20 1.492(8) .
C20 C24 1.377(8) .
C20 C21 1.382(8) .
C21 H21 0.9500 .
C22 C23 1.360(8) .
C22 H22 0.9500 .
C23 C24 1.379(8) .
C24 H24 0.9500 .

loop_
_geom_torsion_atom_site_label_1
_geom_torsion_atom_site_label_2
_geom_torsion_atom_site_label_3
_geom_torsion_atom_site_label_4
_geom_torsion
_geom_torsion_site_symmetry_1
_geom_torsion_site_symmetry_2
_geom_torsion_site_symmetry_3
_geom_torsion_site_symmetry_4
O3 Ni1 O1 C1 79.9(4) . . . .
O2 Ni1 O1 C1 -7.1(10) 3_676 . . .
O4 Ni1 O1 C1 -88.1(4) 3_676 . . .
N2 Ni1 O1 C1 175.7(4) 2_656 . . .
Ni1 Ni1 O1 C1 -2.6(4) 3_676 . . .
O1 Ni1 O3 C7 -86.4(4) . . . .
O2 Ni1 O3 C7 81.5(4) 3_676 . . .
O4 Ni1 O3 C7 -2.6(11) 3_676 . . .
N2 Ni1 O3 C7 173.7(4) 2_656 . . .
Ni1 Ni1 O3 C7 -0.5(4) 3_676 . . .
O8 Ni2 O7 C19 -15.3(11) 3_566 . . .
O6 Ni2 O7 C19 77.1(4) 2 . . .
O5 Ni2 O7 C19 -91.3(4) 4_566 . . .
N3 Ni2 O7 C19 171.4(4) . . . .
Ni2 Ni2 O7 C19 -3.5(4) 3_566 . . .
O7 Ni2 N3 C15 124.3(4) . . . .
O8 Ni2 N3 C15 -54.3(4) 3_566 . . .
O6 Ni2 N3 C15 -145.4(4) 2 . . .
O5 Ni2 N3 C15 34.5(4) 4_566 . . .
Ni2 Ni2 N3 C15 -105.0(10) 3_566 . . .
O7 Ni2 N3 C16 -49.2(5) . . . .
O8 Ni2 N3 C16 132.2(4) 3_566 . . .
O6 Ni2 N3 C16 41.1(5) 2 . . .
O5 Ni2 N3 C16 -139.0(4) 4_566 . . .
Ni2 Ni2 N3 C16 81.5(11) 3_566 . . .
Ni1 O2 C1 O1 -2.5(8) 3_676 . . .
Ni1 O2 C1 C2 175.8(3) 3_676 . . .
Ni1 O1 C1 O2 3.8(8) . . . .
Ni1 O1 C1 C2 -174.6(3) . . . .
O2 C1 C2 C3 -2.9(8) . . . .
O1 C1 C2 C3 175.6(6) . . . .
O2 C1 C2 C6 -178.0(5) . . . .
O1 C1 C2 C6 0.6(8) . . . .
C4 N1 C3 C2 -1.1(12) . . . .
C6 C2 C3 N1 -0.4(11) . . . .
C1 C2 C3 N1 -175.5(7) . . . .
C3 N1 C4 C5 0.7(12) . . . .
N1 C4 C5 C6 1.2(12) . . . .
N1 C4 C5 Br1 -179.6(6) . . . .
C4 C5 C6 C2 -2.6(9) . . . .
Br1 C5 C6 C2 178.1(4) . . . .
C3 C2 C6 C5 2.2(9) . . . .
C1 C2 C6 C5 177.3(5) . . . .
Ni1 O4 C7 O3 0.3(7) 3_676 . . .
Ni1 O4 C7 C8 -179.9(3) 3_676 . . .
Ni1 O3 C7 O4 0.3(8) . . . .
Ni1 O3 C7 C8 -179.5(3) . . . .
O4 C7 C8 C12 0.4(8) . . . .
O3 C7 C8 C12 -179.8(5) . . . .
O4 C7 C8 C9 -177.9(5) . . . .
O3 C7 C8 C9 1.9(7) . . . .
C10 N2 C9 C8 -0.6(8) . . . .
Ni1 N2 C9 C8 177.7(4) 2_646 . . .
C12 C8 C9 N2 -0.2(8) . . . .
C7 C8 C9 N2 178.2(5) . . . .
C9 N2 C10 C11 1.0(8) . . . .
Ni1 N2 C10 C11 -177.1(4) 2_646 . . .
N2 C10 C11 C12 -0.6(9) . . . .
N2 C10 C11 Br2 -178.4(4) . . . .
C9 C8 C12 C11 0.5(8) . . . .
C7 C8 C12 C11 -177.8(5) . . . .
C10 C11 C12 C8 -0.2(9) . . . .
Br2 C11 C12 C8 177.6(4) . . . .
Ni2 O6 C13 O5 6.2(8) 2_545 . . .
Ni2 O6 C13 C14 -172.0(3) 2_545 . . .
Ni2 O5 C13 O6 -4.6(7) 4_565 . . .
Ni2 O5 C13 C14 173.6(3) 4_565 . . .
O6 C13 C14 C18 169.6(5) . . . .
O5 C13 C14 C18 -8.8(7) . . . .
O6 C13 C14 C15 -5.2(7) . . . .
O5 C13 C14 C15 176.4(5) . . . .
C16 N3 C15 C14 -0.9(8) . . . .
Ni2 N3 C15 C14 -174.9(4) . . . .
C18 C14 C15 N3 -0.9(8) . . . .
C13 C14 C15 N3 174.2(5) . . . .
C15 N3 C16 C17 2.4(8) . . . .
Ni2 N3 C16 C17 175.8(4) . . . .
N3 C16 C17 C18 -2.2(9) . . . .
N3 C16 C17 Br3 -179.2(4) . . . .
C15 C14 C18 C17 1.1(8) . . . .
C13 C14 C18 C17 -173.7(5) . . . .
C16 C17 C18 C14 0.3(9) . . . .
Br3 C17 C18 C14 177.3(4) . . . .
Ni2 O7 C19 O8 2.8(8) . . . .
Ni2 O7 C19 C20 -175.6(4) . . . .
Ni2 O8 C19 O7 0.6(8) 3_566 . . .
Ni2 O8 C19 C20 179.0(3) 3_566 . . .
O7 C19 C20 C24 173.1(5) . . . .
O8 C19 C20 C24 -5.4(8) . . . .
O7 C19 C20 C21 -7.0(8) . . . .
O8 C19 C20 C21 174.4(6) . . . .
C22 N4 C21 C20 0.3(11) . . . .
C24 C20 C21 N4 -1.4(10) . . . .
C19 C20 C21 N4 178.7(6) . . . .
C21 N4 C22 C23 0.8(11) . . . .
N4 C22 C23 C24 -0.6(11) . . . .
N4 C22 C23 Br4 179.9(5) . . . .
C21 C20 C24 C23 1.5(9) . . . .
C19 C20 C24 C23 -178.7(6) . . . .
C22 C23 C24 C20 -0.5(10) . . . .
Br4 C23 C24 C20 178.9(5) . . . .
